data_2208073
loop_
_publ_author_name
'Zhao, Qi-Hua'
'Du, Lin'
'Fang, Rui-Bing'

_publ_section_title
;
 Bis(trimethylenediammonium) hexaaquacopper(II) decavanadate
 heptahydrate
;
_journal_coeditor_code HB6314
_journal_issue 2
_journal_name_full 'Acta Crystallographica Section E'
_journal_page_first m360
_journal_page_last m362
_journal_paper_doi 10.1107/S1600536806002236
_journal_volume 62
_journal_year 2006
_chemical_formula_iupac '(C3 H12 N2)2 [Cu (H2 O1)6] [V10 O28], 7H2 O'
_chemical_formula_moiety '2C3 H12 N2 2+, Cu H12 O6 2+, O28 V10 4-, 7H2 O'
_chemical_formula_sum 'C6 H50 Cu N4 O41 V10'
_chemical_formula_weight 1407.44
_chemical_name_systematic
;
Bis(trimethylenediammonium) hexaaquacopper(II) decavanadate hepatahydrate
;
_space_group_IT_number 2
_symmetry_cell_setting triclinic
_symmetry_space_group_name_Hall '-P 1'
_symmetry_space_group_name_H-M 'P -1'
_atom_sites_solution_hydrogens mixed
_atom_sites_solution_primary direct
_atom_sites_solution_secondary difmap
_audit_creation_method SHELXL-97
_cell_angle_alpha 92.62(3)
_cell_angle_beta 103.14(3)
_cell_angle_gamma 100.17(3)
_cell_formula_units_Z 2
_cell_length_a 10.351(2)
_cell_length_b 11.125(2)
_cell_length_c 18.536(4)
_cell_measurement_reflns_used 5958
_cell_measurement_temperature 253(2)
_cell_measurement_theta_max 28.23
_cell_measurement_theta_min 2.06
_cell_volume 2037.7(8)
_computing_cell_refinement 'SAINT (Bruker, 2002)'
_computing_data_collection 'SMART (Bruker, 2002)'
_computing_data_reduction SAINT
_computing_molecular_graphics 'SHELXTL (Sheldrick, 1997b)'
_computing_publication_material SHELXTL
_computing_structure_refinement 'SHELXL97 (Sheldrick, 1997a)'
_computing_structure_solution 'SHELXS97 (Sheldrick, 1997a)'
_diffrn_ambient_temperature 253(2)
_diffrn_measured_fraction_theta_full 0.991
_diffrn_measured_fraction_theta_max 0.976
_diffrn_measurement_device_type 'Bruker SMART CCD'
_diffrn_measurement_method '\f and \w'
_diffrn_radiation_monochromator graphite
_diffrn_radiation_source 'fine-focus sealed tube'
_diffrn_radiation_type MoK\a
_diffrn_radiation_wavelength 0.71073
_diffrn_reflns_av_R_equivalents 0.0179
_diffrn_reflns_av_sigmaI/netI 0.0199
_diffrn_reflns_limit_h_max 13
_diffrn_reflns_limit_h_min -13
_diffrn_reflns_limit_k_max 14
_diffrn_reflns_limit_k_min -14
_diffrn_reflns_limit_l_max 24
_diffrn_reflns_limit_l_min -24
_diffrn_reflns_number 24545
_diffrn_reflns_theta_full 27.50
_diffrn_reflns_theta_max 28.23
_diffrn_reflns_theta_min 2.06
_diffrn_standards_decay_% 0
_exptl_absorpt_coefficient_mu 2.816
_exptl_absorpt_correction_T_max 0.710
_exptl_absorpt_correction_T_min 0.605
_exptl_absorpt_correction_type multi-scan
_exptl_absorpt_process_details '(SADABS; Sheldrick, 1996)'
_exptl_crystal_colour green
_exptl_crystal_density_diffrn 2.294
_exptl_crystal_density_method 'not measured'
_exptl_crystal_description block
_exptl_crystal_F_000 1402
_exptl_crystal_size_max 0.20
_exptl_crystal_size_mid 0.15
_exptl_crystal_size_min 0.12
_refine_diff_density_max 0.530
_refine_diff_density_min -1.811
_refine_ls_extinction_method none
_refine_ls_goodness_of_fit_ref 1.006
_refine_ls_hydrogen_treatment mixed
_refine_ls_matrix_type full
_refine_ls_number_parameters 713
_refine_ls_number_reflns 9825
_refine_ls_number_restraints 105
_refine_ls_restrained_S_all 1.006
_refine_ls_R_factor_all 0.0321
_refine_ls_R_factor_gt 0.0276
_refine_ls_shift/su_max 0.002
_refine_ls_shift/su_mean 0.000
_refine_ls_structure_factor_coef Fsqd
_refine_ls_weighting_details 'calc w=1/[\s^2^(Fo^2^)+(0.0587P)^2^+0.0005P] where P=(Fo^2^+2Fc^2^)/3'
_refine_ls_weighting_scheme calc
_refine_ls_wR_factor_gt 0.0758
_refine_ls_wR_factor_ref 0.0785
_reflns_number_gt 8442
_reflns_number_total 9825
_reflns_threshold_expression I>2\s(I)
_cod_data_source_file hb6314.cif
_cod_data_source_block I
_cod_depositor_comments
;
The following automatic conversions were performed:

'_atom_sites_solution_hydrogens' value 'difmap and geom' was changed
to 'mixed'.

Automatic conversion script
Id: cif_fix_values 6452 2018-10-05 10:23:21Z andrius 
;
_cod_database_code 2208073
_cod_database_fobs_code 2208073

loop_
_symmetry_equiv_pos_as_xyz
'x, y, z'
'-x, -y, -z'

loop_
_atom_site_label
_atom_site_fract_x
_atom_site_fract_y
_atom_site_fract_z
_atom_site_U_iso_or_equiv
_atom_site_adp_type
_atom_site_calc_flag
_atom_site_refinement_flags
_atom_site_occupancy
_atom_site_type_symbol
Cu1 0.507057(16) 0.507364(15) 0.247932(9) 0.01860(8) Uani d . 1 Cu
V1 0.73850(3) 0.24931(2) 0.447561(15) 0.02029(9) Uani d . 1 V
V2 0.84080(3) 0.32942(2) 0.615366(15) 0.01924(9) Uani d . 1 V
V3 0.94694(2) 0.45715(2) 0.410571(13) 0.01532(8) Uani d . 1 V
V4 1.25437(3) 0.48242(2) 0.491942(14) 0.01709(9) Uani d . 1 V
V5 1.04346(3) 0.27136(2) 0.524555(15) 0.01798(9) Uani d . 1 V
V6 0.25128(3) 0.75881(2) 0.056468(15) 0.01931(9) Uani d . 1 V
V7 -0.05545(2) 0.46338(2) -0.089997(13) 0.01396(8) Uani d . 1 V
V8 0.14378(3) 0.68730(2) -0.112879(15) 0.01895(9) Uani d . 1 V
V9 0.25503(2) 0.49755(2) -0.011289(14) 0.01600(9) Uani d . 1 V
V10 0.05585(3) 0.27266(2) 0.016254(15) 0.01691(9) Uani d . 1 V
O1 0.62421(13) 0.14580(12) 0.39618(7) 0.0325(3) Uani d . 1 O
OW1 0.39773(14) 0.64337(14) 0.24572(8) 0.0362(3) Uani d D 1 O
HW1 0.3227(13) 0.6423(18) 0.2171(10) 0.037(6) Uiso d D 1 H
HW1A 0.421(2) 0.7120(13) 0.2683(13) 0.086(10) Uiso d D 1 H
O2 0.81543(13) 0.28375(12) 0.69246(7) 0.0300(3) Uani d . 1 O
OW2 0.63070(15) 0.37673(14) 0.24849(8) 0.0394(4) Uani d D 1 O
HW2A 0.661(3) 0.356(3) 0.2130(12) 0.110(12) Uiso d D 1 H
HW2 0.6900(17) 0.3720(19) 0.2873(8) 0.037(6) Uiso d D 1 H
O3 1.15152(12) 0.18229(11) 0.52983(7) 0.0263(3) Uani d . 1 O
OW3 0.55378(13) 0.55677(13) 0.14865(7) 0.0302(3) Uani d D 1 O
HW3A 0.4990(17) 0.5904(17) 0.1178(10) 0.032(6) Uiso d D 1 H
HW3 0.589(3) 0.513(2) 0.1234(14) 0.081(10) Uiso d D 1 H
O4 1.35946(12) 0.39046(11) 0.49829(7) 0.0249(3) Uani d . 1 O
OW4 0.68183(12) 0.63821(12) 0.30521(7) 0.0261(3) Uani d D 1 O
HW4A 0.7215(19) 0.6160(16) 0.3458(7) 0.035(6) Uiso d D 1 H
HW4 0.668(2) 0.7082(11) 0.3126(11) 0.048(7) Uiso d D 1 H
O5 0.90959(10) 0.40995(10) 0.51519(6) 0.0162(2) Uani d . 1 O
OW5 0.45833(13) 0.45664(13) 0.34598(7) 0.0268(3) Uani d D 1 O
HW5A 0.5095(19) 0.4261(19) 0.3801(10) 0.040(6) Uiso d D 1 H
HW5 0.418(3) 0.500(2) 0.3689(14) 0.077(10) Uiso d D 1 H
O6 0.81606(11) 0.33990(10) 0.37050(6) 0.0208(2) Uani d . 1 O
OW6 0.33499(12) 0.37704(12) 0.19219(7) 0.0247(3) Uani d D 1 O
HW6A 0.2880(18) 0.3919(17) 0.1516(7) 0.029(5) Uiso d D 1 H
HW6 0.348(3) 0.3064(12) 0.1847(14) 0.062(8) Uiso d D 1 H
O7 1.16692(10) 0.42672(10) 0.57352(6) 0.0164(2) Uani d . 1 O
OW7 0.54041(14) 0.80520(13) -0.02948(9) 0.0394(3) Uani d D 1 O
H7A 0.4630(11) 0.783(2) -0.0283(14) 0.062(8) Uiso d D 1 H
H7 0.576(2) 0.7474(17) -0.0233(17) 0.085(11) Uiso d D 1 H
O8 1.00037(11) 0.52455(10) 0.34045(6) 0.0201(2) Uani d . 1 O
OW8 0.43958(14) 0.16397(14) 0.53259(9) 0.0411(3) Uani d D 1 O
H8A 0.5199(10) 0.171(2) 0.5308(14) 0.059(8) Uiso d D 1 H
H8 0.420(3) 0.2323(15) 0.528(2) 0.128(15) Uiso d D 1 H
O9 1.35138(11) 0.61691(10) 0.55042(6) 0.0201(2) Uani d . 1 O
OW9 0.38688(17) 0.15083(14) 0.16474(9) 0.0424(4) Uani d D 1 O
H9A 0.3190(17) 0.0997(19) 0.1617(13) 0.077(9) Uiso d D 1 H
H9 0.398(2) 0.153(2) 0.1231(7) 0.067(9) Uiso d D 1 H
O10 1.26017(11) 0.54659(10) 0.40279(6) 0.0203(2) Uani d . 1 O
OW10 -0.12799(16) -0.02705(13) -0.14543(8) 0.0371(3) Uani d D 1 O
H10A -0.122(3) 0.0247(17) -0.1126(11) 0.091(11) Uiso d D 1 H
H10 -0.099(2) -0.0836(14) -0.1268(11) 0.051(7) Uiso d D 1 H
O11 0.89035(11) 0.17946(10) 0.46197(6) 0.0215(2) Uani d . 1 O
OW11 0.92060(19) 0.00011(15) 0.36414(10) 0.0529(4) Uani d D 1 O
H11A 0.885(3) -0.0632(12) 0.3769(15) 0.077(10) Uiso d D 1 H
H11 0.901(3) 0.0538(15) 0.3879(14) 0.086(11) Uiso d D 1 H
O12 1.08229(11) 0.36480(10) 0.43845(6) 0.0172(2) Uani d . 1 O
OW12 0.5765(2) 0.84410(16) 0.32161(10) 0.0543(4) Uani d D 1 O
H12A 0.585(4) 0.863(3) 0.3649(6) 0.109(14) Uiso d D 1 H
H12 0.591(3) 0.9078(14) 0.3037(13) 0.069(9) Uiso d D 1 H
O13 0.98414(11) 0.24860(10) 0.60770(6) 0.0206(2) Uani d . 1 O
OW13 0.5991(2) 0.04561(16) 0.23666(10) 0.0593(4) Uani d D 1 O
H13A 0.5371(17) 0.080(2) 0.2263(16) 0.097(12) Uiso d D 1 H
H13 0.6593(17) 0.0880(19) 0.2662(12) 0.074(10) Uiso d D 1 H
O14 0.72198(11) 0.22051(10) 0.54372(6) 0.0213(2) Uani d . 1 O
O15 0.16851(12) 0.19023(11) 0.01731(7) 0.0256(3) Uani d . 1 O
O16 0.17107(13) 0.73950(11) -0.18860(7) 0.0291(3) Uani d . 1 O
O17 -0.09494(11) 0.17913(10) -0.04646(6) 0.0201(2) Uani d . 1 O
O18 0.36438(12) 0.86336(11) 0.10787(7) 0.0314(3) Uani d . 1 O
O19 -0.17957(11) 0.34289(10) -0.13134(6) 0.0189(2) Uani d . 1 O
O20 0.36424(11) 0.41002(10) -0.00808(7) 0.0228(2) Uani d . 1 O
O21 -0.08613(10) 0.40435(9) 0.01380(5) 0.0148(2) Uani d . 1 O
O22 0.17311(10) 0.42933(9) 0.06961(6) 0.0152(2) Uani d . 1 O
O23 -0.00626(11) 0.53888(10) -0.15901(6) 0.0189(2) Uani d . 1 O
O24 0.26323(11) 0.79347(10) -0.03960(6) 0.0200(2) Uani d . 1 O
O25 0.34844(11) 0.63047(10) 0.04986(6) 0.0191(2) Uani d . 1 O
O26 0.08739(10) 0.37592(9) -0.06618(6) 0.0152(2) Uani d . 1 O
O27 0.00026(11) 0.23902(10) 0.10095(6) 0.0197(2) Uani d . 1 O
O28 0.25577(11) 0.56861(10) -0.09873(6) 0.0191(2) Uani d . 1 O
N101 0.2055(2) 0.01177(15) 0.41814(10) 0.0432(4) Uani d D 1 N
H1C 0.220(2) -0.0602(11) 0.4335(11) 0.043(6) Uiso d D 1 H
H1D 0.1168(10) 0.009(2) 0.4044(13) 0.067(9) Uiso d D 1 H
H1E 0.250(2) 0.0624(18) 0.4577(9) 0.070(8) Uiso d D 1 H
N301 0.14397(17) 0.33193(15) 0.28628(9) 0.0290(3) Uani d D 1 N
H3C 0.0686(15) 0.352(2) 0.2608(11) 0.045(6) Uiso d D 1 H
H3D 0.204(2) 0.351(2) 0.2595(13) 0.065(8) Uiso d D 1 H
H3E 0.170(2) 0.3797(17) 0.3282(8) 0.042(6) Uiso d D 1 H
N401 0.66343(18) 0.98385(15) 0.09662(11) 0.0395(4) Uani d D 1 N
H4C 0.687(2) 1.0526(13) 0.0762(11) 0.053(7) Uiso d D 1 H
H4D 0.6177(19) 0.9931(19) 0.1308(9) 0.050(7) Uiso d D 1 H
H4E 0.622(2) 0.9290(17) 0.0587(10) 0.070(8) Uiso d D 1 H
N601 0.88151(17) 0.66528(15) 0.21742(9) 0.0294(3) Uani d D 1 N
H6C 0.9542(14) 0.6421(19) 0.2427(11) 0.040(6) Uiso d D 1 H
H6D 0.816(2) 0.649(2) 0.2407(14) 0.066(8) Uiso d D 1 H
H6E 0.862(2) 0.6187(17) 0.1754(8) 0.043(6) Uiso d D 1 H
C1 0.2677(2) 0.04157(17) 0.35450(12) 0.0398(5) Uani d . 1 C
H1A 0.2173 -0.0123 0.3108 0.048 Uiso calc R 1 H
H1B 0.3596 0.0272 0.3662 0.048 Uiso calc R 1 H
C2 0.26924(19) 0.17390(16) 0.33745(11) 0.0346(4) Uani d . 1 C
H2A 0.3066 0.2264 0.3834 0.042 Uiso calc R 1 H
H2B 0.3290 0.1946 0.3045 0.042 Uiso calc R 1 H
C3 0.13226(19) 0.20131(16) 0.30187(10) 0.0322(4) Uani d . 1 C
H3A 0.0936 0.1493 0.2558 0.039 Uiso calc R 1 H
H3B 0.0722 0.1833 0.3349 0.039 Uiso calc R 1 H
C4 0.79540(19) 0.95429(16) 0.13511(11) 0.0359(4) Uani d . 1 C
H4A 0.8377 1.0133 0.1778 0.043 Uiso calc R 1 H
H4B 0.8552 0.9593 0.1015 0.043 Uiso calc R 1 H
C5 0.77358(18) 0.82740(16) 0.16017(11) 0.0308(4) Uani d . 1 C
H5A 0.7364 0.7685 0.1170 0.037 Uiso calc R 1 H
H5B 0.7084 0.8212 0.1907 0.037 Uiso calc R 1 H
C6 0.90388(18) 0.79617(17) 0.20427(10) 0.0324(4) Uani d . 1 C
H6A 0.9737 0.8137 0.1770 0.039 Uiso calc R 1 H
H6B 0.9340 0.8460 0.2515 0.039 Uiso calc R 1 H

loop_
_atom_site_aniso_label
_atom_site_aniso_U_11
_atom_site_aniso_U_22
_atom_site_aniso_U_33
_atom_site_aniso_U_12
_atom_site_aniso_U_13
_atom_site_aniso_U_23
Cu1 0.01615(12) 0.02568(13) 0.01415(12) 0.00619(8) 0.00203(8) 0.00328(8)
V1 0.01902(15) 0.02064(15) 0.01920(15) 0.00255(10) 0.00150(11) 0.00157(11)
V2 0.01999(15) 0.02317(15) 0.01620(14) 0.00618(10) 0.00530(10) 0.00572(10)
V3 0.01529(14) 0.01979(14) 0.01130(14) 0.00613(10) 0.00186(10) 0.00183(10)
V4 0.01504(14) 0.02144(14) 0.01684(14) 0.00784(10) 0.00413(10) 0.00435(10)
V5 0.01748(14) 0.01800(14) 0.02008(15) 0.00739(10) 0.00430(10) 0.00393(10)
V6 0.01758(15) 0.01806(14) 0.01978(15) 0.00013(10) 0.00210(11) 0.00048(10)
V7 0.01345(14) 0.01715(14) 0.01098(13) 0.00381(10) 0.00158(9) 0.00150(10)
V8 0.02034(15) 0.02046(15) 0.01700(15) 0.00303(10) 0.00636(10) 0.00549(10)
V9 0.01286(14) 0.01843(14) 0.01784(14) 0.00485(10) 0.00431(10) 0.00273(10)
V10 0.01562(14) 0.01604(14) 0.02011(15) 0.00541(10) 0.00423(10) 0.00344(10)
O1 0.0270(7) 0.0298(7) 0.0339(7) -0.0019(5) 0.0003(5) -0.0038(5)
OW1 0.0321(8) 0.0438(8) 0.0328(7) 0.0223(6) -0.0029(6) -0.0007(6)
O2 0.0317(7) 0.0401(7) 0.0237(6) 0.0129(5) 0.0111(5) 0.0141(5)
OW2 0.0368(8) 0.0528(9) 0.0301(8) 0.0277(7) -0.0024(6) -0.0027(7)
O3 0.0258(6) 0.0247(6) 0.0325(7) 0.0131(5) 0.0082(5) 0.0066(5)
OW3 0.0281(7) 0.0469(8) 0.0174(6) 0.0104(6) 0.0064(5) 0.0059(6)
O4 0.0212(6) 0.0280(6) 0.0293(6) 0.0123(5) 0.0072(5) 0.0060(5)
OW4 0.0246(6) 0.0318(7) 0.0189(6) 0.0056(5) -0.0012(5) 0.0039(5)
O5 0.0163(5) 0.0183(5) 0.0150(5) 0.0062(4) 0.0034(4) 0.0030(4)
OW5 0.0268(6) 0.0392(7) 0.0166(6) 0.0119(5) 0.0047(5) 0.0064(5)
O6 0.0209(6) 0.0243(6) 0.0154(5) 0.0049(4) 0.0007(4) -0.0005(4)
OW6 0.0241(6) 0.0283(6) 0.0184(6) 0.0052(5) -0.0020(5) 0.0031(5)
O7 0.0155(5) 0.0196(5) 0.0146(5) 0.0065(4) 0.0016(4) 0.0040(4)
OW7 0.0235(7) 0.0384(8) 0.0619(10) 0.0126(6) 0.0141(7) 0.0165(7)
O8 0.0213(6) 0.0265(6) 0.0143(5) 0.0092(4) 0.0040(4) 0.0045(4)
OW8 0.0301(8) 0.0430(8) 0.0552(9) 0.0129(6) 0.0145(7) 0.0123(7)
O9 0.0156(5) 0.0230(5) 0.0213(6) 0.0055(4) 0.0019(4) 0.0036(4)
OW9 0.0456(9) 0.0351(8) 0.0452(9) 0.0086(7) 0.0079(7) 0.0015(7)
O10 0.0186(5) 0.0271(6) 0.0184(5) 0.0088(4) 0.0069(4) 0.0051(4)
OW10 0.0502(9) 0.0289(7) 0.0342(7) 0.0108(6) 0.0119(6) 0.0034(6)
O11 0.0216(6) 0.0185(5) 0.0237(6) 0.0054(4) 0.0030(5) 0.0000(4)
OW11 0.0827(12) 0.0302(8) 0.0547(10) 0.0064(8) 0.0386(9) 0.0017(7)
O12 0.0185(5) 0.0198(5) 0.0149(5) 0.0080(4) 0.0041(4) 0.0013(4)
OW12 0.0807(13) 0.0405(9) 0.0433(10) 0.0205(9) 0.0115(9) 0.0022(8)
O13 0.0209(6) 0.0223(6) 0.0201(6) 0.0077(4) 0.0041(4) 0.0077(4)
OW13 0.0730(13) 0.0544(10) 0.0473(10) 0.0196(10) 0.0028(9) 0.0004(8)
O14 0.0191(5) 0.0219(6) 0.0235(6) 0.0043(4) 0.0053(4) 0.0060(4)
O15 0.0243(6) 0.0244(6) 0.0319(6) 0.0121(5) 0.0080(5) 0.0064(5)
O16 0.0348(7) 0.0323(7) 0.0253(6) 0.0089(5) 0.0141(5) 0.0122(5)
O17 0.0201(5) 0.0170(5) 0.0220(6) 0.0032(4) 0.0031(4) -0.0003(4)
O18 0.0247(6) 0.0264(6) 0.0359(7) -0.0032(5) 0.0005(5) -0.0052(5)
O19 0.0187(5) 0.0213(5) 0.0145(5) 0.0030(4) 0.0006(4) -0.0014(4)
O20 0.0186(6) 0.0257(6) 0.0273(6) 0.0095(4) 0.0075(5) 0.0048(5)
O21 0.0137(5) 0.0164(5) 0.0143(5) 0.0033(4) 0.0025(4) 0.0025(4)
O22 0.0137(5) 0.0175(5) 0.0143(5) 0.0047(4) 0.0015(4) 0.0023(4)
O23 0.0198(5) 0.0240(6) 0.0138(5) 0.0060(4) 0.0044(4) 0.0039(4)
O24 0.0177(5) 0.0190(5) 0.0233(6) 0.0015(4) 0.0060(4) 0.0053(4)
O25 0.0140(5) 0.0212(5) 0.0208(5) 0.0026(4) 0.0020(4) 0.0017(4)
O26 0.0151(5) 0.0175(5) 0.0136(5) 0.0055(4) 0.0032(4) 0.0013(4)
O27 0.0201(6) 0.0201(5) 0.0201(6) 0.0060(4) 0.0045(4) 0.0067(4)
O28 0.0184(5) 0.0231(5) 0.0189(5) 0.0064(4) 0.0080(4) 0.0049(4)
N101 0.0717(14) 0.0233(8) 0.0365(10) 0.0120(8) 0.0137(10) 0.0074(7)
N301 0.0359(9) 0.0319(8) 0.0216(8) 0.0137(7) 0.0058(7) 0.0032(6)
N401 0.0386(10) 0.0284(8) 0.0531(12) 0.0078(7) 0.0103(9) 0.0193(8)
N601 0.0345(9) 0.0371(9) 0.0200(7) 0.0187(7) 0.0040(6) 0.0035(6)
C1 0.0489(12) 0.0316(10) 0.0436(11) 0.0146(9) 0.0145(9) 0.0070(8)
C2 0.0355(10) 0.0284(9) 0.0393(10) 0.0049(7) 0.0074(8) 0.0104(8)
C3 0.0354(10) 0.0284(9) 0.0323(10) 0.0045(7) 0.0078(8) 0.0040(7)
C4 0.0338(10) 0.0274(9) 0.0450(11) 0.0040(7) 0.0067(8) 0.0080(8)
C5 0.0317(9) 0.0265(9) 0.0347(10) 0.0069(7) 0.0063(8) 0.0091(7)
C6 0.0319(10) 0.0331(9) 0.0296(9) 0.0047(7) 0.0037(8) 0.0014(7)

loop_
_atom_type_symbol
_atom_type_description
_atom_type_scat_dispersion_real
_atom_type_scat_dispersion_imag
_atom_type_scat_source
C C 0.0033 0.0016 'International Tables Vol C Tables 4.2.6.8 and 6.1.1.4'
H H 0.0000 0.0000 'International Tables Vol C Tables 4.2.6.8 and 6.1.1.4'
N N 0.0061 0.0033 'International Tables Vol C Tables 4.2.6.8 and 6.1.1.4'
O O 0.0106 0.0060 'International Tables Vol C Tables 4.2.6.8 and 6.1.1.4'
Cu Cu 0.3201 1.2651 'International Tables Vol C Tables 4.2.6.8 and 6.1.1.4'
V V 0.3005 0.5294 'International Tables Vol C Tables 4.2.6.8 and 6.1.1.4'

loop_
_geom_angle_atom_site_label_1
_geom_angle_atom_site_label_2
_geom_angle_atom_site_label_3
_geom_angle_site_symmetry_1
_geom_angle_site_symmetry_3
_geom_angle
OW1 Cu1 OW5 . . 90.00(6)
OW1 Cu1 OW3 . . 90.00(6)
OW5 Cu1 OW3 . . 179.26(4)
OW1 Cu1 OW2 . . 175.88(6)
OW5 Cu1 OW2 . . 92.83(6)
OW3 Cu1 OW2 . . 87.21(6)
OW1 Cu1 OW6 . . 92.17(6)
OW5 Cu1 OW6 . . 86.81(6)
OW3 Cu1 OW6 . . 92.45(6)
OW2 Cu1 OW6 . . 90.98(6)
OW1 Cu1 OW4 . . 88.18(6)
OW5 Cu1 OW4 . . 92.77(6)
OW3 Cu1 OW4 . . 87.97(6)
OW2 Cu1 OW4 . . 88.69(6)
OW6 Cu1 OW4 . . 179.45(4)
O1 V1 O11 . . 103.16(6)
O1 V1 O14 . . 103.74(7)
O11 V1 O14 . . 90.62(6)
O1 V1 O9 . 2_766 102.48(6)
O11 V1 O9 . 2_766 153.42(5)
O14 V1 O9 . 2_766 90.02(6)
O1 V1 O6 . . 101.08(6)
O11 V1 O6 . . 84.97(5)
O14 V1 O6 . . 155.15(5)
O9 V1 O6 2_766 . 83.37(5)
O1 V1 O5 . . 175.55(6)
O11 V1 O5 . . 77.48(5)
O14 V1 O5 . . 80.63(5)
O9 V1 O5 2_766 . 76.42(5)
O6 V1 O5 . . 74.54(5)
O2 V2 O14 . . 105.04(7)
O2 V2 O10 . 2_766 103.84(6)
O14 V2 O10 . 2_766 93.48(6)
O2 V2 O13 . . 99.10(6)
O14 V2 O13 . . 91.31(6)
O10 V2 O13 2_766 . 154.44(5)
O2 V2 O8 . 2_766 97.53(7)
O14 V2 O8 . 2_766 157.28(5)
O10 V2 O8 2_766 2_766 83.51(5)
O13 V2 O8 . 2_766 82.44(5)
O2 V2 O5 . . 171.15(6)
O14 V2 O5 . . 83.17(5)
O10 V2 O5 2_766 . 78.56(5)
O13 V2 O5 . . 77.10(5)
O8 V2 O5 2_766 . 74.16(5)
O8 V3 O6 . . 106.46(6)
O8 V3 O12 . . 98.80(6)
O6 V3 O12 . . 98.50(6)
O8 V3 O7 . 2_766 96.21(5)
O6 V3 O7 . 2_766 95.46(5)
O12 V3 O7 . 2_766 155.66(5)
O8 V3 O5 . 2_766 88.26(6)
O6 V3 O5 . 2_766 165.06(5)
O12 V3 O5 . 2_766 81.31(5)
O7 V3 O5 2_766 2_766 80.11(5)
O8 V3 O5 . . 166.14(5)
O6 V3 O5 . . 87.12(6)
O12 V3 O5 . . 81.50(5)
O7 V3 O5 2_766 . 79.39(5)
O5 V3 O5 2_766 . 78.06(5)
O4 V4 O9 . . 103.33(6)
O4 V4 O10 . . 102.89(6)
O9 V4 O10 . . 96.33(6)
O4 V4 O7 . . 98.81(6)
O9 V4 O7 . . 90.68(6)
O10 V4 O7 . . 154.94(5)
O4 V4 O12 . . 99.38(6)
O9 V4 O12 . . 155.15(5)
O10 V4 O12 . . 88.25(6)
O7 V4 O12 . . 75.89(5)
O4 V4 O5 . 2_766 173.00(5)
O9 V4 O5 . 2_766 81.72(5)
O10 V4 O5 . 2_766 81.13(5)
O7 V4 O5 . 2_766 76.11(5)
O12 V4 O5 . 2_766 74.85(5)
O3 V5 O13 . . 102.98(6)
O3 V5 O11 . . 103.00(6)
O13 V5 O11 . . 94.96(6)
O3 V5 O7 . . 99.62(6)
O13 V5 O7 . . 90.19(6)
O11 V5 O7 . . 155.00(5)
O3 V5 O12 . . 99.76(6)
O13 V5 O12 . . 155.13(5)
O11 V5 O12 . . 89.59(6)
O7 V5 O12 . . 76.13(5)
O3 V5 O5 . . 174.23(5)
O13 V5 O5 . . 80.71(5)
O11 V5 O5 . . 80.93(5)
O7 V5 O5 . . 75.78(5)
O12 V5 O5 . . 75.88(5)
O18 V6 O17 . 2_565 103.76(6)
O18 V6 O24 . . 103.28(7)
O17 V6 O24 2_565 . 91.64(6)
O18 V6 O25 . . 101.96(6)
O17 V6 O25 2_565 . 153.35(5)
O24 V6 O25 . . 89.18(6)
O18 V6 O19 . 2_565 102.74(6)
O17 V6 O19 2_565 2_565 84.52(5)
O24 V6 O19 . 2_565 153.87(5)
O25 V6 O19 . 2_565 83.12(5)
O18 V6 O21 . 2_565 176.45(6)
O17 V6 O21 2_565 2_565 77.83(5)
O24 V6 O21 . 2_565 79.77(5)
O25 V6 O21 . 2_565 76.12(5)
O19 V6 O21 2_565 2_565 74.15(5)
O23 V7 O19 . . 106.69(6)
O23 V7 O26 . . 98.22(6)
O19 V7 O26 . . 97.61(5)
O23 V7 O22 . 2_565 96.52(5)
O19 V7 O22 . 2_565 96.63(5)
O26 V7 O22 . 2_565 155.61(5)
O23 V7 O21 . 2_565 88.05(5)
O19 V7 O21 . 2_565 165.23(5)
O26 V7 O21 . 2_565 80.77(5)
O22 V7 O21 2_565 2_565 80.42(5)
O23 V7 O21 . . 166.24(5)
O19 V7 O21 . . 86.98(6)
O26 V7 O21 . . 81.17(5)
O22 V7 O21 2_565 . 79.92(5)
O21 V7 O21 2_565 . 78.26(5)
O16 V8 O24 . . 103.98(6)
O16 V8 O27 . 2_565 101.23(6)
O24 V8 O27 . 2_565 91.81(6)
O16 V8 O28 . . 101.34(6)
O24 V8 O28 . . 91.45(5)
O27 V8 O28 2_565 . 155.67(5)
O16 V8 O23 . . 98.34(6)
O24 V8 O23 . . 157.67(5)
O27 V8 O23 2_565 . 84.04(5)
O28 V8 O23 . . 83.85(5)
O16 V8 O21 . 2_565 173.33(6)
O24 V8 O21 . 2_565 82.69(5)
O27 V8 O21 2_565 2_565 78.25(5)
O28 V8 O21 . 2_565 78.26(5)
O23 V8 O21 . 2_565 74.99(5)
O20 V9 O25 . . 103.27(6)
O20 V9 O28 . . 103.14(6)
O25 V9 O28 . . 96.50(6)
O20 V9 O22 . . 97.66(6)
O25 V9 O22 . . 91.03(5)
O28 V9 O22 . . 155.55(5)
O20 V9 O26 . . 98.61(6)
O25 V9 O26 . . 155.83(5)
O28 V9 O26 . . 88.32(5)
O22 V9 O26 . . 75.88(5)
O20 V9 O21 . 2_565 172.35(5)
O25 V9 O21 . 2_565 82.10(5)
O28 V9 O21 . 2_565 81.42(5)
O22 V9 O21 . 2_565 76.61(5)
O26 V9 O21 . 2_565 75.21(5)
O15 V10 O27 . . 103.06(6)
O15 V10 O17 . . 102.98(6)
O27 V10 O17 . . 94.92(6)
O15 V10 O26 . . 99.82(6)
O27 V10 O26 . . 154.70(5)
O17 V10 O26 . . 90.30(5)
O15 V10 O22 . . 99.90(6)
O27 V10 O22 . . 89.26(5)
O17 V10 O22 . . 155.14(5)
O26 V10 O22 . . 76.23(5)
O15 V10 O21 . . 174.24(5)
O27 V10 O21 . . 80.30(5)
O17 V10 O21 . . 81.23(5)
O26 V10 O21 . . 76.06(5)
O22 V10 O21 . . 75.33(5)
Cu1 OW1 HW1 . . 125.3(14)
Cu1 OW1 HW1A . . 127.9(15)
HW1 OW1 HW1A . . 106.4(14)
Cu1 OW2 HW2A . . 125(2)
Cu1 OW2 HW2 . . 119.7(15)
HW2A OW2 HW2 . . 106(3)
Cu1 OW3 HW3A . . 119.6(14)
Cu1 OW3 HW3 . . 123(2)
HW3A OW3 HW3 . . 107(2)
Cu1 OW4 HW4A . . 113.2(13)
Cu1 OW4 HW4 . . 114.7(16)
HW4A OW4 HW4 . . 108.9(14)
V3 O5 V3 2_766 . 101.94(5)
V3 O5 V4 2_766 2_766 93.61(5)
V3 O5 V4 . 2_766 93.89(5)
V3 O5 V5 2_766 . 94.25(5)
V3 O5 V5 . . 92.16(5)
V4 O5 V5 2_766 . 168.89(6)
V3 O5 V2 2_766 . 88.56(4)
V3 O5 V2 . . 169.48(6)
V4 O5 V2 2_766 . 85.97(4)
V5 O5 V2 . . 86.39(4)
V3 O5 V1 2_766 . 171.42(5)
V3 O5 V1 . . 86.64(5)
V4 O5 V1 2_766 . 85.73(4)
V5 O5 V1 . . 85.33(4)
V2 O5 V1 . . 82.86(4)
Cu1 OW5 HW5A . . 124.3(15)
Cu1 OW5 HW5 . . 121.1(19)
HW5A OW5 HW5 . . 105(2)
V3 O6 V1 . . 111.64(6)
Cu1 OW6 HW6A . . 119.5(13)
Cu1 OW6 HW6 . . 115.3(18)
HW6A OW6 HW6 . . 105(2)
V3 O7 V5 2_766 . 107.05(5)
V3 O7 V4 2_766 . 107.52(5)
V5 O7 V4 . . 101.34(5)
H7A OW7 H7 . . 107.2(15)
V3 O8 V2 . 2_766 108.97(6)
H8A OW8 H8 . . 106.4(15)
V4 O9 V1 . 2_766 115.33(6)
H9A OW9 H9 . . 105.9(15)
V4 O10 V2 . 2_766 112.61(6)
H10A OW10 H10 . . 107.4(15)
V5 O11 V1 . . 115.43(6)
H11A OW11 H11 . . 105.3(15)
V3 O12 V5 . . 107.71(6)
V3 O12 V4 . . 107.65(5)
V5 O12 V4 . . 99.50(5)
H12A OW12 H12 . . 105(3)
V5 O13 V2 . . 114.51(6)
H13A OW13 H13 . . 109.8(16)
V2 O14 V1 . . 113.35(6)
V10 O17 V6 . 2_565 115.41(6)
V7 O19 V6 . 2_565 112.21(6)
V7 O21 V7 2_565 . 101.74(5)
V7 O21 V9 2_565 2_565 94.20(5)
V7 O21 V9 . 2_565 93.29(5)
V7 O21 V10 2_565 . 94.08(5)
V7 O21 V10 . . 91.94(5)
V9 O21 V10 2_565 . 169.10(5)
V7 O21 V8 2_565 2_565 88.09(4)
V7 O21 V8 . 2_565 170.12(5)
V9 O21 V8 2_565 2_565 86.88(4)
V10 O21 V8 . 2_565 86.33(4)
V7 O21 V6 2_565 2_565 171.60(5)
V7 O21 V6 . 2_565 86.63(5)
V9 O21 V6 2_565 2_565 86.02(4)
V10 O21 V6 . 2_565 84.75(4)
V8 O21 V6 2_565 2_565 83.53(4)
V7 O22 V9 2_565 . 106.98(5)
V7 O22 V10 2_565 . 107.70(5)
V9 O22 V10 . . 100.81(5)
V7 O23 V8 . . 108.86(6)
V8 O24 V6 . . 113.97(6)
V9 O25 V6 . . 114.97(6)
V7 O26 V10 . . 107.88(5)
V7 O26 V9 . . 107.35(5)
V10 O26 V9 . . 99.97(5)
V10 O27 V8 . 2_565 114.00(6)
V9 O28 V8 . . 111.95(6)
C1 N101 H1C . . 110.7(14)
C1 N101 H1D . . 109.9(16)
H1C N101 H1D . . 109(2)
C1 N101 H1E . . 109.3(17)
H1C N101 H1E . . 101(2)
H1D N101 H1E . . 116(2)
C3 N301 H3C . . 115.4(15)
C3 N301 H3D . . 110.5(17)
H3C N301 H3D . . 105(2)
C3 N301 H3E . . 110.2(14)
H3C N301 H3E . . 106(2)
H3D N301 H3E . . 109(2)
C4 N401 H4C . . 103.9(15)
C4 N401 H4D . . 107.4(14)
H4C N401 H4D . . 113(2)
C4 N401 H4E . . 111.0(16)
H4C N401 H4E . . 105(2)
H4D N401 H4E . . 116(2)
C6 N601 H6C . . 113.5(14)
C6 N601 H6D . . 109.5(18)
H6C N601 H6D . . 110(2)
C6 N601 H6E . . 111.0(14)
H6C N601 H6E . . 102.8(19)
H6D N601 H6E . . 110(2)
N101 C1 C2 . . 111.72(16)
N101 C1 H1A . . 109.3
C2 C1 H1A . . 109.3
N101 C1 H1B . . 109.3
C2 C1 H1B . . 109.3
H1A C1 H1B . . 107.9
C3 C2 C1 . . 114.52(16)
C3 C2 H2A . . 108.6
C1 C2 H2A . . 108.6
C3 C2 H2B . . 108.6
C1 C2 H2B . . 108.6
H2A C2 H2B . . 107.6
N301 C3 C2 . . 110.68(15)
N301 C3 H3A . . 109.5
C2 C3 H3A . . 109.5
N301 C3 H3B . . 109.5
C2 C3 H3B . . 109.5
H3A C3 H3B . . 108.1
N401 C4 C5 . . 109.86(15)
N401 C4 H4A . . 109.7
C5 C4 H4A . . 109.7
N401 C4 H4B . . 109.7
C5 C4 H4B . . 109.7
H4A C4 H4B . . 108.2
C4 C5 C6 . . 111.86(15)
C4 C5 H5A . . 109.2
C6 C5 H5A . . 109.2
C4 C5 H5B . . 109.2
C6 C5 H5B . . 109.2
H5A C5 H5B . . 107.9
N601 C6 C5 . . 109.67(15)
N601 C6 H6A . . 109.7
C5 C6 H6A . . 109.7
N601 C6 H6B . . 109.7
C5 C6 H6B . . 109.7
H6A C6 H6B . . 108.2

loop_
_geom_bond_atom_site_label_1
_geom_bond_atom_site_label_2
_geom_bond_site_symmetry_2
_geom_bond_distance
Cu1 OW1 . 2.0399(14)
Cu1 OW5 . 2.0702(13)
Cu1 OW3 . 2.0798(13)
Cu1 OW2 . 2.0983(15)
Cu1 OW6 . 2.1110(15)
Cu1 OW4 . 2.1388(15)
V1 O1 . 1.5933(14)
V1 O11 . 1.8454(12)
V1 O14 . 1.8656(12)
V1 O9 2_766 1.8926(12)
V1 O6 . 2.0170(13)
V1 O5 . 2.3600(15)
V2 O2 . 1.5997(12)
V2 O14 . 1.8243(14)
V2 O10 2_766 1.8709(12)
V2 O13 . 1.8935(12)
V2 O8 2_766 2.0823(15)
V2 O5 . 2.2990(12)
V3 O8 . 1.6813(12)
V3 O6 . 1.7083(13)
V3 O12 . 1.8744(12)
V3 O7 2_766 1.9510(12)
V3 O5 2_766 2.0963(14)
V3 O5 . 2.1325(11)
V4 O4 . 1.6093(12)
V4 O9 . 1.8023(14)
V4 O10 . 1.8390(12)
V4 O7 . 1.9998(12)
V4 O12 . 2.0306(14)
V4 O5 2_766 2.2276(12)
V5 O3 . 1.6104(12)
V5 O13 . 1.7965(12)
V5 O11 . 1.8401(14)
V5 O7 . 1.9984(14)
V5 O12 . 2.0213(12)
V5 O5 . 2.2355(12)
V6 O18 . 1.5943(14)
V6 O17 2_565 1.8439(12)
V6 O24 . 1.8657(12)
V6 O25 . 1.9007(12)
V6 O19 2_565 2.0181(13)
V6 O21 2_565 2.3641(15)
V7 O23 . 1.6865(12)
V7 O19 . 1.6985(13)
V7 O26 . 1.8917(12)
V7 O22 2_565 1.9319(11)
V7 O21 2_565 2.1013(14)
V7 O21 . 2.1338(11)
V8 O16 . 1.6075(12)
V8 O24 . 1.8283(14)
V8 O27 2_565 1.8732(12)
V8 O28 . 1.8949(12)
V8 O23 . 2.0570(14)
V8 O21 2_565 2.2855(12)
V9 O20 . 1.6105(12)
V9 O25 . 1.8027(13)
V9 O28 . 1.8365(12)
V9 O22 . 1.9996(12)
V9 O26 . 2.0296(14)
V9 O21 2_565 2.2117(11)
V10 O15 . 1.6032(12)
V10 O27 . 1.8232(12)
V10 O17 . 1.8333(14)
V10 O26 . 2.0041(12)
V10 O22 . 2.0097(13)
V10 O21 . 2.2461(12)
OW1 HW1 . 0.83(2)
OW1 HW1A . 0.82(2)
OW2 HW2A . 0.83(2)
OW2 HW2 . 0.84(2)
OW3 HW3A . 0.86(2)
OW3 HW3 . 0.84(2)
OW4 HW4A . 0.84(2)
OW4 HW4 . 0.83(2)
O5 V3 2_766 2.0963(14)
O5 V4 2_766 2.2276(12)
OW5 HW5A . 0.85(2)
OW5 HW5 . 0.85(2)
OW6 HW6A . 0.84(2)
OW6 HW6 . 0.83(2)
O7 V3 2_766 1.9510(12)
OW7 H7A . 0.80(2)
OW7 H7 . 0.80(2)
O8 V2 2_766 2.0823(15)
OW8 H8A . 0.83(2)
OW8 H8 . 0.82(2)
O9 V1 2_766 1.8926(12)
OW9 H9A . 0.81(2)
OW9 H9 . 0.81(2)
O10 V2 2_766 1.8709(12)
OW10 H10A . 0.80(2)
OW10 H10 . 0.80(2)
OW11 H11A . 0.81(2)
OW11 H11 . 0.81(2)
OW12 H12A . 0.80(2)
OW12 H12 . 0.80(2)
OW13 H13A . 0.80(2)
OW13 H13 . 0.80(2)
O17 V6 2_565 1.8439(12)
O19 V6 2_565 2.0181(13)
O21 V7 2_565 2.1013(14)
O21 V9 2_565 2.2117(11)
O21 V8 2_565 2.2855(12)
O21 V6 2_565 2.3641(15)
O22 V7 2_565 1.9319(11)
O27 V8 2_565 1.8732(12)
N101 C1 . 1.491(3)
N101 H1C . 0.89(2)
N101 H1D . 0.89(2)
N101 H1E . 0.89(2)
N301 C3 . 1.484(2)
N301 H3C . 0.89(2)
N301 H3D . 0.88(2)
N301 H3E . 0.88(2)
N401 C4 . 1.490(2)
N401 H4C . 0.89(2)
N401 H4D . 0.89(2)
N401 H4E . 0.89(2)
N601 C6 . 1.474(2)
N601 H6C . 0.88(2)
N601 H6D . 0.88(2)
N601 H6E . 0.88(2)
C1 C2 . 1.518(2)
C1 H1A . 0.9700
C1 H1B . 0.9700
C2 C3 . 1.512(3)
C2 H2A . 0.9700
C2 H2B . 0.9700
C3 H3A . 0.9700
C3 H3B . 0.9700
C4 C5 . 1.502(2)
C4 H4A . 0.9700
C4 H4B . 0.9700
C5 C6 . 1.516(2)
C5 H5A . 0.9700
C5 H5B . 0.9700
C6 H6A . 0.9700
C6 H6B . 0.9700

loop_
_geom_hbond_atom_site_label_D
_geom_hbond_atom_site_label_H
_geom_hbond_atom_site_label_A
_geom_hbond_site_symmetry_A
_geom_hbond_distance_DH
_geom_hbond_distance_HA
_geom_hbond_distance_DA
_geom_hbond_angle_DHA
OW1 HW1 O19 2_565 0.83(2) 1.946(17) 2.756(3) 163(2)
OW1 HW1A OW12 1_555 0.82(2) 2.009(19) 2.731(3) 146(2)
OW2 HW2A O16 2_665 0.83(3) 2.31(3) 2.993(3) 140(2)
OW2 HW2A O28 2_665 0.83(3) 2.58(3) 3.293(3) 144(2)
OW2 HW2 O6 1_555 0.84(2) 1.873(16) 2.712(3) 173(2)
OW3 HW3A O25 1_555 0.86(2) 1.902(18) 2.744(3) 166.5(18)
OW3 HW3 O28 2_665 0.84(3) 2.10(3) 2.893(3) 155.7(2)
OW3 HW3 O20 2_665 0.84(3) 2.46(3) 2.937(3) 117.31(2)
OW4 HW4A O7 2_766 0.84(2) 1.808(15) 2.641(3) 170(2)
OW4 HW4 OW12 1_555 0.83(2) 1.940(17) 2.738(3) 162(2)
OW5 HW5A O9 2_766 0.85(3) 1.849(19) 2.689(3) 168(2)
OW5 HW5 O10 1_455 0.85(3) 2.02(3) 2.816(3) 157(2)
OW6 HW6A O22 1_555 0.84(2) 1.819(15) 2.654(3) 173.5(18)
OW6 HW6 OW9 1_555 0.83(2) 1.884(18) 2.714(3) 176(3)
OW7 H7A O24 1_555 0.80(2) 2.055(14) 2.812(3) 157(2)
OW7 H7 O20 2_665 0.80(2) 2.03(2) 2.805(3) 167(2)
OW7 H7 O15 2_665 0.80(2) 2.59(2) 2.961(3) 110.29(2)
OW8 H8A O14 1_555 0.83(2) 2.022(14) 2.837(3) 167(2)
OW8 H8 O4 1_455 0.82(2) 2.03(2) 2.844(3) 170.45(2)
OW9 H9 OW7 2_665 0.81(2) 2.026(16) 2.816(3) 166.36(2)
OW10 H10A O17 1_555 0.80(2) 2.00(2) 2.792(3) 167.4(19)
OW10 H10 O27 2_555 0.80(2) 2.177(18) 2.962(3) 165(2)
OW10 H10 O15 2_555 0.80(2) 2.574(19) 3.113(3) 126(2)
OW11 H11A O3 2_756 0.81(2) 2.28(2) 3.006(3) 149(2)
OW11 H11 O11 1_555 0.81(2) 1.95(2) 2.742(3) 167(3)
OW12 H12A OW8 2_666 0.80(2) 2.003(19) 2.750(3) 156(2)
OW12 H12 OW13 1_565 0.80(2) 2.019(19) 2.804(3) 166(2)
N101 H1C O14 2_656 0.89(2) 2.013(14) 2.890(3) 170(2)
N101 H1C O13 2_656 0.89(2) 2.645(17) 3.148(3) 117(2)
N101 H1D OW11 1_455 0.89(2) 1.981(15) 2.868(3) 175(2)
N101 H1E OW8 1_555 0.89(2) 2.211(19) 3.021(3) 151.8(19)
N101 H1E O3 1_455 0.89(2) 2.35(2) 2.956(3) 125(2)
N301 H3C O23 2_565 0.89(2) 2.32(2) 3.028(3) 137(2)
N301 H3C O16 2_565 0.89(2) 2.541(18) 3.288(3) 142(2)
N301 H3D OW6 1_555 0.88(2) 2.04(2) 2.915(3) 174(2)
N301 H3E O10 1_455 0.88(2) 2.190(17) 3.024(3) 157.83
N301 H3E O12 1_455 0.88(2) 2.419(17) 3.050(3) 129.21
N401 H4C O24 2_675 0.89(2) 1.901(15) 2.788(3) 176(2)
N401 H4D OW13 1_565 0.89(2) 2.082(17) 2.904(3) 154(2)
N401 H4E OW7 1_555 0.88(2) 2.009(18) 2.892(3) 176(2)
N601 H6C O8 1_555 0.88(2) 2.30(2) 2.983(3) 135.2(15)
N601 H6D OW4 1_555 0.88(2) 2.02(2) 2.892(3) 170(2)
N601 H6E O26 2_665 0.88(2) 2.204(16) 2.918(3) 138(2)
